data_1571418
loop_
_publ_author_name
'Meher, Sushanta Kumar'
'Nayak, Prakash'
'Dhala, Sasmita'
'Tripathy, Swetapadma'
'Venkatasubbaiah, Krishnan'

_publ_section_title
;
 Magnesium-porphyrin as an efficient photocatalyst for the transformation
 of CO2 to cyclic carbonates and oxazolidinones under ambient conditions
;
_journal_issue 11
_journal_name_full 'Catalysis Science &amp; Technology'
_journal_page_first 3125
_journal_page_last 3130
_journal_paper_doi 10.1039/D4CY00246F
_journal_volume 14
_journal_year 2024
_chemical_formula_moiety 'C48 H38 Mg N4 O, 2[H2O]'
_chemical_formula_sum 'C48 H38 Mg N4 O'
_chemical_formula_weight 711.168
_space_group_crystal_system monoclinic
_space_group_IT_number 14
_space_group_name_Hall '-P 2ybc'
_space_group_name_H-M_alt 'P 1 21/c 1'
_symmetry_Int_Tables_number 14
_atom_sites_solution_primary dual
_audit_creation_date 2023-08-30
_audit_creation_method
;
Olex2 1.5
(compiled 2023.03.06 svn.rbb2c1857 for OlexSys, GUI svn.r6748)
;
_audit_update_record
;
2024-02-02 deposited with the CCDC.	2024-04-10 downloaded from the CCDC.
;
_cell_angle_alpha 90
_cell_angle_beta 105.3360(14)
_cell_angle_gamma 90
_cell_formula_units_Z 4
_cell_length_a 17.6518(2)
_cell_length_b 9.34996(12)
_cell_length_c 24.7713(3)
_cell_measurement_reflns_used 20243
_cell_measurement_temperature 100.00(10)
_cell_measurement_theta_max 77.4100
_cell_measurement_theta_min 3.6860
_cell_volume 3942.77(9)
_computing_cell_refinement 'CrysAlisPro 1.171.42.52a (Rigaku OD, 2022)'
_computing_data_collection 'CrysAlisPro 1.171.42.52a (Rigaku OD, 2022)'
_computing_data_reduction 'CrysAlisPro 1.171.42.52a (Rigaku OD, 2022)'
_computing_molecular_graphics 'Olex2 1.5 (Dolomanov et al., 2009)'
_computing_publication_material 'Olex2 1.5 (Dolomanov et al., 2009)'
_computing_structure_refinement 'olex2.refine 1.5 (Bourhis et al., 2015)'
_computing_structure_solution 'SHELXT 2014/5 (Sheldrick, 2014)'
_diffrn_ambient_environment N~2~
_diffrn_ambient_temperature 100.00(10)
_diffrn_detector 'Hybrid Pixel Array Detector'
_diffrn_detector_area_resol_mean 5.8140
_diffrn_detector_type 'Pilatus 200K'
_diffrn_measured_fraction_theta_full 0.9994
_diffrn_measured_fraction_theta_max 0.9759
_diffrn_measurement_details
;
List of Runs (angles in degrees, time in seconds):

  # Type    Start    End  Width  t~exp~   \w     \q     \k     \f   Frames
#--------------------------------------------------------------------------
  1  \w    -76.00  13.00   0.50    8.34    --  -38.50 103.00 -42.00  178
  2  \w      8.00  88.00   0.50    8.34    --   49.56-103.00-145.00  160
  3  \w    104.00 177.00   0.50   39.75    --  107.46 103.00 -42.00  146
  4  \w     38.00 108.00   0.50   39.75    --  107.46-103.00-145.00  140
  5  \w   -101.00 -27.00   0.50    8.34    --  -38.50 -57.00-120.00  148
  6  \w    -42.00  28.00   0.50    8.34    --  -38.50  37.00-180.00  140
  7  \w   -105.00 -35.00   0.50    8.34    --  -38.50 -37.00 150.00  140
  8  \w    -13.00  61.00   0.50    8.34    --   49.56 -57.00  30.00  148
  9  \w     95.00 170.00   0.50   39.75    --  107.46  61.00 -60.00  150
 10  \w     39.00 111.00   0.50   39.75    --  107.46 -30.00   0.00  144
 11  \w    103.00 172.00   0.50   39.75    --  107.46  45.00  30.00  138
 12  \w     51.00 112.00   0.50   39.75    --  107.46 -45.00 120.00  122
 13  \w     39.00 103.00   0.50   39.75    --  107.46 -94.00-120.00  128
 14  \w     51.00  87.00   0.50   39.75    --  107.46-125.00   0.00   72
 15  \w     46.00 112.00   0.50   39.75    --  107.46 -45.00  60.00  132
 16  \w     49.00 112.00   0.50   39.75    --  107.46 -45.00-120.00  126
 17  \w    106.00 164.00   0.50   39.75    --  107.46  77.00 -90.00  116
 18  \w    104.00 174.00   0.50   39.75    --  107.46  15.00  90.00  140
 19  \w     40.00  66.00   0.50   39.75    --  107.46 -94.00 -60.00   52
 20  \w     59.00  85.00   0.50   39.75    --  107.46 -94.00-180.00   52
 21  \w     47.00  91.00   0.50   39.75    --  107.46 -45.00 -30.00   88
;
_diffrn_measurement_device 'four-circle diffractometer'
_diffrn_measurement_device_type 'SuperNova, Dual, Cu at home/near, Pilatus 200K'
_diffrn_measurement_method '\w scans'
_diffrn_orient_matrix_type 'CrysAlisPro convention (1999,Acta A55,543-557)'
_diffrn_orient_matrix_UB_11 0.0726543000
_diffrn_orient_matrix_UB_12 0.0854329000
_diffrn_orient_matrix_UB_13 -0.0045818000
_diffrn_orient_matrix_UB_21 -0.0150758000
_diffrn_orient_matrix_UB_22 -0.0459663000
_diffrn_orient_matrix_UB_23 -0.0616685000
_diffrn_orient_matrix_UB_31 -0.0517452000
_diffrn_orient_matrix_UB_32 0.1332640000
_diffrn_orient_matrix_UB_33 -0.0182894000
_diffrn_radiation_monochromator mirror
_diffrn_radiation_probe x-ray
_diffrn_radiation_type 'Cu K\a'
_diffrn_radiation_wavelength 1.54184
_diffrn_reflns_av_R_equivalents 0.0296
_diffrn_reflns_av_unetI/netI 0.0227
_diffrn_reflns_Laue_measured_fraction_full 0.9994
_diffrn_reflns_Laue_measured_fraction_max 0.9759
_diffrn_reflns_limit_h_max 15
_diffrn_reflns_limit_h_min -22
_diffrn_reflns_limit_k_max 11
_diffrn_reflns_limit_k_min -10
_diffrn_reflns_limit_l_max 31
_diffrn_reflns_limit_l_min -30
_diffrn_reflns_number 32534
_diffrn_reflns_point_group_measured_fraction_full 0.9994
_diffrn_reflns_point_group_measured_fraction_max 0.9759
_diffrn_reflns_theta_full 67.6840
_diffrn_reflns_theta_max 77.98
_diffrn_reflns_theta_min 3.70
_diffrn_source 'micro-focus sealed X-ray tube'
_diffrn_source_type 'SuperNova (Cu) X-ray Source'
_exptl_absorpt_coefficient_mu 0.705
_exptl_absorpt_correction_T_max 1.00000
_exptl_absorpt_correction_T_min 0.75960
_exptl_absorpt_correction_type multi-scan
_exptl_absorpt_process_details
;
CrysAlisPro 1.171.42.52a (Rigaku Oxford Diffraction, 2022)
Empirical absorption correction using spherical harmonics,
implemented in SCALE3 ABSPACK scaling algorithm.
;
_exptl_crystal_colour violet
_exptl_crystal_colour_primary violet
_exptl_crystal_density_diffrn 1.198
_exptl_crystal_description plate
_exptl_crystal_F_000 1501.143
_exptl_crystal_size_max 0.15
_exptl_crystal_size_mid 0.13
_exptl_crystal_size_min 0.11
_refine_diff_density_max 0.5441
_refine_diff_density_min -0.3694
_refine_diff_density_rms 0.0467
_refine_ls_d_res_high 0.7882
_refine_ls_d_res_low 11.9446
_refine_ls_goodness_of_fit_ref 1.0418
_refine_ls_hydrogen_treatment constr
_refine_ls_matrix_type full
_refine_ls_number_constraints 79
_refine_ls_number_parameters 556
_refine_ls_number_reflns 8227
_refine_ls_number_restraints 18
_refine_ls_restrained_S_all 1.0406
_refine_ls_R_factor_all 0.0606
_refine_ls_R_factor_gt 0.0546
_refine_ls_shift/su_max -0.0009
_refine_ls_shift/su_mean 0.0000
_refine_ls_structure_factor_coef Fsqd
_refine_ls_weighting_details 'w=1/[\s^2^(Fo^2^)+(0.0941P)^2^+1.3526P] where P=(Fo^2^+2Fc^2^)/3'
_refine_ls_weighting_scheme calc
_refine_ls_wR_factor_gt 0.1621
_refine_ls_wR_factor_ref 0.1685
_reflns_Friedel_coverage 0.0
_reflns_limit_h_max 21
_reflns_limit_h_min -22
_reflns_limit_k_max 11
_reflns_limit_k_min 0
_reflns_limit_l_max 31
_reflns_limit_l_min 0
_reflns_number_gt 7161
_reflns_number_total 8227
_reflns_threshold_expression I>=2u(I)
_cod_data_source_file d4cy00246f2.cif
_cod_data_source_block KV_SKM_POR_auto
_cod_depositor_comments 'Adding full bibliography for 1571418.cif.'
_cod_original_formula_sum 'C48 H38 Mg1 N4 O1'
_cod_database_code 1571418
_chemical_oxdiff_formula 'C H N O Mg'
_olex2_refinement_description
;
1. Fixed Uiso
 At 1.2 times of:
  All C(H) groups
 At 1.5 times of:
  All C(H,H,H) groups, All O(H,H) groups
2. Rigid body (RIGU) restrains
 C48B, C48A, C45B, C45A, C44B, C43B
 with sigma for 1-2 distances of 0.001 and sigma for 1-3 distances of 0.001
3. Others
 Fixed Sof: C44B(0.5) H44B(0.5) C43B(0.5) H43B(0.5) C46A(0.5) H46A(0.5)
 C42B(0.5) C47B(0.5) H47B(0.5) C42A(0.5) C45B(0.5) C47A(0.5) H47A(0.5)
 C46B(0.5) H46B(0.5) C43A(0.5) H43A(0.5) C44A(0.5) H44A(0.5) C48B(0.5)
 H48a(0.5) H48b(0.5) H48c(0.5) C48A(0.5) H48d(0.5) H48e(0.5) H48f(0.5)
 C45A(0.5) O4(0.4) O2(0.6) O5(0.45)
4.a Rotating group:
 O1(H1a,H1b)
4.b Aromatic/amide H refined with riding coordinates:
 C18(H18), C26(H26), C19(H19), C14(H14), C25(H25), C33(H33), C13(H13),
 C32(H32), C3(H3), C29(H29), C30(H30), C36(H36), C40(H40), C4(H4), C37(H37),
 C22(H22), C39(H39), C23(H23), C9(H9), C8(H8), C44B(H44B), C43B(H43B),
 C46A(H46A), C47B(H47B), C47A(H47A), C46B(H46B), C43A(H43A), C44A(H44A)
4.c Idealised Me refined as rotating group:
 C34(H34a,H34b,H34c), C27(H27a,H27b,H27c), C41(H41a,H41b,H41c), C48B(H48a,H48b,
 H48c), C48A(H48d,H48e,H48f)
;
_smtbx_masks_special_details
;
A solvent mask was calculated and 78 electrons were 
found in a volume of 222\%A^3^ in 1 void per unit cell. 
This is consistent with the presence of 
2[H2O] per Formula Unit 
which account for 80 electrons 
per unit cell.
;
_smtbx_masks_void_probe_radius 1.2
_smtbx_masks_void_truncation_radius 1.2
_olex2_submission_special_instructions 'No special instructions were received'
_oxdiff_exptl_absorpt_empirical_details
;
Empirical correction (ABSPACK) includes:
- Absorption correction using spherical harmonics
- Frame scaling
;
_oxdiff_exptl_absorpt_empirical_full_max 1.638
_oxdiff_exptl_absorpt_empirical_full_min 0.754

loop_
_space_group_symop_id
_space_group_symop_operation_xyz
1 x,y,z
2 -x,y+1/2,-z+1/2
3 -x,-y,-z
4 x,-y-1/2,z-1/2

loop_
_atom_site_label
_atom_site_type_symbol
_atom_site_fract_x
_atom_site_fract_y
_atom_site_fract_z
_atom_site_U_iso_or_equiv
_atom_site_adp_type
_atom_site_occupancy
_atom_site_refinement_flags_posn
_atom_site_refinement_flags_adp
_atom_site_refinement_flags_occupancy
_atom_site_disorder_group
Mg1 Mg 0.75818(3) 0.47732(6) 0.65989(2) 0.04387(16) Uani 1.000000 . . . .
N1 N 0.67628(9) 0.31520(14) 0.65541(5) 0.0425(3) Uani 1.000000 . . . .
N4 N 0.72247(9) 0.56191(14) 0.72766(5) 0.0423(3) Uani 1.000000 . . . .
N2 N 0.75591(9) 0.43035(16) 0.57707(6) 0.0465(3) Uani 1.000000 . . . .
N3 N 0.80308(9) 0.67742(16) 0.64954(6) 0.0449(3) Uani 1.000000 . . . .
O1 O 0.86782(11) 0.3938(2) 0.69930(7) 0.0841(5) Uani 1.000000 . . . .
H1a H 0.87845(11) 0.3141(15) 0.7179(10) 0.1262(8) Uiso 1.000000 GR . . .
H1b H 0.91354(11) 0.4311(14) 0.7010(10) 0.1262(8) Uiso 1.000000 GR . . .
C28 C 0.58486(11) 0.31468(16) 0.77744(7) 0.0429(4) Uani 1.000000 . . . .
C15 C 0.67465(11) 0.49784(17) 0.75584(6) 0.0425(4) Uani 1.000000 . . . .
C20 C 0.65752(11) 0.20911(17) 0.61530(7) 0.0437(4) Uani 1.000000 . . . .
C17 C 0.63346(11) 0.28707(17) 0.69308(7) 0.0431(4) Uani 1.000000 . . . .
C12 C 0.74763(11) 0.68844(18) 0.75505(7) 0.0451(4) Uani 1.000000 . . . .
C16 C 0.63318(11) 0.36938(17) 0.74066(6) 0.0426(4) Uani 1.000000 . . . .
C1 C 0.68387(10) 0.20165(18) 0.56640(7) 0.0441(4) Uani 1.000000 . . . .
C21 C 0.65991(11) 0.07216(18) 0.53044(7) 0.0451(4) Uani 1.000000 . . . .
C31 C 0.49429(12) 0.20778(17) 0.84682(7) 0.0483(4) Uani 1.000000 . . . .
C18 C 0.58773(12) 0.15891(18) 0.67700(7) 0.0481(4) Uani 1.000000 . . . .
H18 H 0.55361(12) 0.11607(18) 0.69624(7) 0.0577(5) Uiso 1.000000 R . . .
C26 C 0.61573(11) 0.08512(18) 0.47451(7) 0.0447(4) Uani 1.000000 . . . .
H26 H 0.59996(11) 0.17711(18) 0.45939(7) 0.0537(4) Uiso 1.000000 R . . .
C2 C 0.72876(10) 0.30668(19) 0.54881(7) 0.0454(4) Uani 1.000000 . . . .
C11 C 0.79413(10) 0.79144(18) 0.73792(7) 0.0453(4) Uani 1.000000 . . . .
C19 C 0.60262(11) 0.11119(18) 0.62930(7) 0.0484(4) Uani 1.000000 . . . .
H19 H 0.58087(11) 0.02833(18) 0.60880(7) 0.0580(5) Uiso 1.000000 R . . .
C14 C 0.67086(12) 0.58395(19) 0.80342(7) 0.0486(4) Uani 1.000000 . . . .
H14 H 0.64257(12) 0.56225(19) 0.83012(7) 0.0583(5) Uiso 1.000000 R . . .
C35 C 0.81500(10) 0.92308(18) 0.77321(7) 0.0442(4) Uani 1.000000 . . . .
C10 C 0.82088(11) 0.78407(19) 0.68900(7) 0.0478(4) Uani 1.000000 . . . .
C25 C 0.59497(11) -0.03493(19) 0.44122(7) 0.0487(4) Uani 1.000000 . . . .
H25 H 0.56615(11) -0.02389(19) 0.40321(7) 0.0584(5) Uiso 1.000000 R . . .
C33 C 0.61748(12) 0.22251(19) 0.82152(7) 0.0506(4) Uani 1.000000 . . . .
H33 H 0.67102(12) 0.19507(19) 0.82848(7) 0.0608(5) Uiso 1.000000 R . . .
C13 C 0.71522(12) 0.7012(2) 0.80273(7) 0.0509(4) Uani 1.000000 . . . .
H13 H 0.72362(12) 0.7780(2) 0.82876(7) 0.0611(5) Uiso 1.000000 R . . .
C32 C 0.57248(12) 0.17013(19) 0.85549(8) 0.0519(4) Uani 1.000000 . . . .
H32 H 0.59588(12) 0.10710(19) 0.88531(8) 0.0623(5) Uiso 1.000000 R . . .
C5 C 0.79627(11) 0.5024(2) 0.54560(7) 0.0516(4) Uani 1.000000 . . . .
C38 C 0.84812(12) 1.1700(2) 0.84073(8) 0.0508(4) Uani 1.000000 . . . .
C3 C 0.75307(11) 0.3024(2) 0.49745(8) 0.0535(4) Uani 1.000000 . . . .
H3 H 0.74270(11) 0.2279(2) 0.47043(8) 0.0642(5) Uiso 1.000000 R . . .
C29 C 0.50661(12) 0.3524(2) 0.76842(7) 0.0514(4) Uani 1.000000 . . . .
H29 H 0.48316(12) 0.4154(2) 0.73859(7) 0.0617(5) Uiso 1.000000 R . . .
C30 C 0.46207(12) 0.2993(2) 0.80247(8) 0.0531(4) Uani 1.000000 . . . .
H30 H 0.40841(12) 0.3261(2) 0.79530(8) 0.0638(5) Uiso 1.000000 R . . .
C7 C 0.83998(12) 0.7117(2) 0.60920(7) 0.0538(5) Uani 1.000000 . . . .
C36 C 0.85769(12) 0.9141(2) 0.82915(7) 0.0523(4) Uani 1.000000 . . . .
H36 H 0.87630(12) 0.8238(2) 0.84479(7) 0.0627(5) Uiso 1.000000 R . . .
C24 C 0.61550(12) -0.1715(2) 0.46236(8) 0.0538(4) Uani 1.000000 . . . .
C40 C 0.78942(12) 1.0560(2) 0.75172(8) 0.0532(4) Uani 1.000000 . . . .
H40 H 0.76026(12) 1.0646(2) 0.71369(8) 0.0639(5) Uiso 1.000000 R . . .
C4 C 0.79302(12) 0.4234(2) 0.49512(8) 0.0571(5) Uani 1.000000 . . . .
H4 H 0.81503(12) 0.4516(2) 0.46567(8) 0.0685(6) Uiso 1.000000 R . . .
C37 C 0.87319(13) 1.0364(2) 0.86220(8) 0.0551(5) Uani 1.000000 . . . .
H37 H 0.90164(13) 1.0280(2) 0.90040(8) 0.0661(5) Uiso 1.000000 R . . .
C22 C 0.68041(13) -0.0638(2) 0.55153(8) 0.0565(5) Uani 1.000000 . . . .
H22 H 0.71029(13) -0.0749(2) 0.58928(8) 0.0678(6) Uiso 1.000000 R . . .
C39 C 0.80585(12) 1.1769(2) 0.78507(8) 0.0563(5) Uani 1.000000 . . . .
H39 H 0.78760(12) 1.2672(2) 0.76932(8) 0.0676(6) Uiso 1.000000 R . . .
C23 C 0.65789(14) -0.1842(2) 0.51823(8) 0.0604(5) Uani 1.000000 . . . .
H23 H 0.67159(14) -0.2765(2) 0.53379(8) 0.0725(6) Uiso 1.000000 R . . .
C6 C 0.83616(12) 0.6324(2) 0.56018(8) 0.0570(5) Uani 1.000000 . . . .
C34 C 0.44590(13) 0.1515(2) 0.88393(8) 0.0586(5) Uani 1.000000 . . . .
H34a H 0.4367(8) 0.0489(4) 0.8772(5) 0.0880(7) Uiso 1.000000 GR . . .
H34b H 0.4741(5) 0.1672(16) 0.92322(8) 0.0880(7) Uiso 1.000000 GR . . .
H34c H 0.3954(4) 0.2018(13) 0.8755(5) 0.0880(7) Uiso 1.000000 GR . . .
C9 C 0.87185(14) 0.8862(2) 0.67318(8) 0.0634(5) Uani 1.000000 . . . .
H9 H 0.89337(14) 0.9696(2) 0.69340(8) 0.0761(7) Uiso 1.000000 R . . .
C27 C 0.59258(16) -0.3032(2) 0.42627(10) 0.0701(6) Uani 1.000000 . . . .
H27a H 0.5378(4) -0.3277(12) 0.4237(7) 0.1052(9) Uiso 1.000000 GR . . .
H27b H 0.5985(11) -0.2840(7) 0.3887(3) 0.1052(9) Uiso 1.000000 GR . . .
H27c H 0.6266(7) -0.3832(6) 0.4430(4) 0.1052(9) Uiso 1.000000 GR . . .
C41 C 0.86300(17) 1.3031(2) 0.87638(10) 0.0723(6) Uani 1.000000 . . . .
H41a H 0.8447(11) 1.2880(8) 0.9100(4) 0.1084(10) Uiso 1.000000 GR . . .
H41b H 0.9194(2) 1.3240(12) 0.8873(7) 0.1084(10) Uiso 1.000000 GR . . .
H41c H 0.8346(9) 1.3837(5) 0.8550(3) 0.1084(10) Uiso 1.000000 GR . . .
C8 C 0.88339(15) 0.8415(3) 0.62429(9) 0.0719(7) Uani 1.000000 . . . .
H8 H 0.91463(15) 0.8876(3) 0.60360(9) 0.0862(8) Uiso 1.000000 R . . .
C44B C 0.9184(4) 0.8499(5) 0.4622(2) 0.0701(12) Uani 0.500000 . U P 2
H44B H 0.9065(4) 0.9393(5) 0.4437(2) 0.0841(14) Uiso 0.500000 R . P 2
C43B C 0.8710(4) 0.8013(5) 0.4954(2) 0.0609(10) Uani 0.500000 . U P 2
H43B H 0.8276(4) 0.8570(5) 0.4990(2) 0.0731(12) Uiso 0.500000 R . P 2
C46A C 0.9922(3) 0.7660(6) 0.4936(2) 0.0706(12) Uani 0.500000 . . P 1
H46A H 1.0478(3) 0.7600(6) 0.5023(2) 0.0847(14) Uiso 0.500000 R . P 1
C42B C 0.8875(5) 0.6704(7) 0.5233(3) 0.0425(15) Uani 0.500000 . . P 2
C47B C 0.9532(2) 0.5944(4) 0.51738(14) 0.0468(8) Uani 0.500000 . . P 2
H47B H 0.9666(2) 0.5065(4) 0.53675(14) 0.0562(9) Uiso 0.500000 R . P 2
C42A C 0.8718(5) 0.7165(7) 0.5188(4) 0.0516(19) Uani 0.500000 . . P 1
C45B C 0.9814(4) 0.7738(6) 0.4553(2) 0.0592(11) Uani 0.500000 . U P 2
C47A C 0.9524(3) 0.7115(5) 0.53032(19) 0.0634(11) Uani 0.500000 . . P 1
H47A H 0.9816(3) 0.6694(5) 0.56441(19) 0.0761(13) Uiso 0.500000 R . P 1
C46B C 0.9992(2) 0.6447(5) 0.48386(17) 0.0563(9) Uani 0.500000 . . P 2
H46B H 1.0432(2) 0.5906(5) 0.48038(17) 0.0675(11) Uiso 0.500000 R . P 2
C43A C 0.8305(3) 0.7797(4) 0.4697(2) 0.0576(10) Uani 0.500000 . . P 1
H43A H 0.7749(3) 0.7847(4) 0.4609(2) 0.0691(12) Uiso 0.500000 R . P 1
C44A C 0.8703(3) 0.8367(5) 0.4329(2) 0.0693(12) Uani 0.500000 . . P 1
H44A H 0.8416(3) 0.8814(5) 0.3993(2) 0.0832(14) Uiso 0.500000 R . P 1
C48B C 1.0347(5) 0.8271(6) 0.4192(3) 0.0835(16) Uani 0.500000 . U P 2
H48a H 1.0022(5) 0.866(5) 0.3840(9) 0.125(2) Uiso 0.500000 GR . P 2
H48b H 1.070(2) 0.902(4) 0.4395(9) 0.125(2) Uiso 0.500000 GR . P 2
H48c H 1.066(2) 0.7472(13) 0.4112(17) 0.125(2) Uiso 0.500000 GR . P 2
C48A C 0.9953(5) 0.8857(7) 0.4052(4) 0.102(2) Uani 0.500000 . U P 1
H48d H 1.014(3) 0.982(3) 0.4168(15) 0.153(3) Uiso 0.500000 GR . P 1
H48e H 1.040(2) 0.823(4) 0.4057(19) 0.153(3) Uiso 0.500000 GR . P 1
H48f H 0.9602(11) 0.889(6) 0.3672(5) 0.153(3) Uiso 0.500000 GR . P 1
C45A C 0.9511(4) 0.8284(6) 0.4450(3) 0.0725(15) Uani 0.500000 . U P 1

loop_
_atom_site_aniso_label
_atom_site_aniso_U_11
_atom_site_aniso_U_22
_atom_site_aniso_U_33
_atom_site_aniso_U_12
_atom_site_aniso_U_13
_atom_site_aniso_U_23
Mg1 0.0574(3) 0.0364(3) 0.0351(3) 0.0002(2) 0.0075(2) -0.0043(2)
N1 0.0610(8) 0.0300(6) 0.0339(6) 0.0016(6) 0.0079(6) -0.0032(5)
N4 0.0561(8) 0.0342(7) 0.0336(6) -0.0022(6) 0.0064(6) -0.0048(5)
N2 0.0550(8) 0.0444(8) 0.0383(7) -0.0069(6) 0.0093(6) -0.0090(6)
N3 0.0549(8) 0.0425(7) 0.0344(6) -0.0061(6) 0.0070(6) -0.0056(5)
O1 0.0807(11) 0.1045(15) 0.0648(9) 0.0362(10) 0.0149(8) 0.0185(10)
C28 0.0635(10) 0.0284(7) 0.0345(7) -0.0019(7) 0.0090(7) -0.0035(6)
C15 0.0581(9) 0.0339(8) 0.0330(7) 0.0016(7) 0.0076(7) -0.0019(6)
C20 0.0597(10) 0.0314(8) 0.0361(8) 0.0029(7) 0.0061(7) -0.0050(6)
C17 0.0620(10) 0.0295(7) 0.0354(7) 0.0027(7) 0.0086(7) -0.0005(6)
C12 0.0567(9) 0.0397(9) 0.0354(8) -0.0025(7) 0.0061(7) -0.0079(6)
C16 0.0599(9) 0.0317(8) 0.0338(7) 0.0034(7) 0.0080(7) 0.0012(6)
C1 0.0549(9) 0.0363(8) 0.0370(8) 0.0036(7) 0.0050(7) -0.0066(6)
C21 0.0586(10) 0.0356(8) 0.0386(8) 0.0027(7) 0.0085(7) -0.0075(6)
C31 0.0700(11) 0.0321(8) 0.0425(8) -0.0116(8) 0.0143(8) -0.0085(6)
C18 0.0674(11) 0.0332(8) 0.0420(8) -0.0021(7) 0.0118(8) -0.0028(7)
C26 0.0563(9) 0.0359(8) 0.0400(8) -0.0003(7) 0.0093(7) -0.0032(6)
C2 0.0520(9) 0.0435(9) 0.0384(8) 0.0000(7) 0.0078(7) -0.0099(7)
C11 0.0549(9) 0.0402(9) 0.0364(8) -0.0045(7) 0.0042(7) -0.0081(6)
C19 0.0676(11) 0.0329(8) 0.0414(8) -0.0022(7) 0.0087(7) -0.0066(6)
C14 0.0660(10) 0.0415(9) 0.0381(8) -0.0045(8) 0.0135(7) -0.0080(7)
C35 0.0516(9) 0.0400(8) 0.0374(8) -0.0053(7) 0.0052(6) -0.0067(6)
C10 0.0566(10) 0.0450(9) 0.0377(8) -0.0094(8) 0.0051(7) -0.0074(7)
C25 0.0601(10) 0.0441(9) 0.0393(8) -0.0033(8) 0.0086(7) -0.0070(7)
C33 0.0636(11) 0.0404(9) 0.0462(9) 0.0021(8) 0.0115(8) 0.0061(7)
C13 0.0681(11) 0.0439(9) 0.0400(8) -0.0073(8) 0.0129(8) -0.0129(7)
C32 0.0725(12) 0.0374(9) 0.0447(9) -0.0013(8) 0.0136(8) 0.0060(7)
C5 0.0557(10) 0.0583(11) 0.0401(8) -0.0118(8) 0.0118(7) -0.0124(8)
C38 0.0615(10) 0.0405(9) 0.0495(9) -0.0031(8) 0.0129(8) -0.0108(7)
C3 0.0544(10) 0.0618(12) 0.0445(9) -0.0086(8) 0.0137(8) -0.0194(8)
C29 0.0653(11) 0.0442(9) 0.0424(9) 0.0053(8) 0.0102(8) 0.0042(7)
C30 0.0620(11) 0.0484(10) 0.0484(9) 0.0002(8) 0.0135(8) -0.0013(8)
C7 0.0646(11) 0.0569(11) 0.0386(8) -0.0176(9) 0.0110(8) -0.0075(8)
C36 0.0682(11) 0.0391(9) 0.0421(9) -0.0008(8) 0.0015(8) -0.0045(7)
C24 0.0715(12) 0.0380(9) 0.0502(10) -0.0001(8) 0.0133(8) -0.0124(7)
C40 0.0615(11) 0.0444(9) 0.0441(9) -0.0033(8) -0.0029(8) -0.0008(7)
C4 0.0568(10) 0.0714(13) 0.0449(9) -0.0169(9) 0.0167(8) -0.0199(9)
C37 0.0712(12) 0.0486(10) 0.0381(8) -0.0031(9) 0.0014(8) -0.0089(7)
C22 0.0814(13) 0.0415(9) 0.0399(9) 0.0127(9) 0.0042(8) -0.0057(7)
C39 0.0630(11) 0.0383(9) 0.0601(11) 0.0022(8) 0.0030(9) -0.0017(8)
C23 0.0895(14) 0.0354(9) 0.0516(10) 0.0121(9) 0.0101(10) -0.0062(8)
C6 0.0650(11) 0.0657(12) 0.0402(9) -0.0216(10) 0.0139(8) -0.0132(8)
C34 0.0771(13) 0.0492(10) 0.0504(10) -0.0160(9) 0.0182(9) -0.0039(8)
C9 0.0818(14) 0.0614(12) 0.0466(10) -0.0313(11) 0.0161(9) -0.0159(9)
C27 0.0995(17) 0.0433(11) 0.0630(12) -0.0025(10) 0.0136(12) -0.0194(9)
C41 0.1005(18) 0.0482(11) 0.0693(14) -0.0068(11) 0.0246(12) -0.0225(10)
C8 0.0940(16) 0.0756(15) 0.0496(11) -0.0429(13) 0.0254(11) -0.0184(10)
C44B 0.107(3) 0.049(2) 0.062(2) -0.0041(17) 0.0350(17) 0.0148(16)
C43B 0.097(3) 0.038(2) 0.051(2) 0.0001(18) 0.0258(16) 0.0123(17)
C46A 0.061(2) 0.079(3) 0.078(3) -0.006(2) 0.029(2) -0.020(3)
C42B 0.071(4) 0.026(3) 0.0302(17) -0.013(3) 0.013(2) -0.006(2)
C47B 0.0499(18) 0.0425(19) 0.0445(17) -0.0113(15) 0.0061(14) 0.0075(14)
C42A 0.061(4) 0.035(4) 0.061(4) -0.012(3) 0.020(3) -0.022(4)
C45B 0.088(3) 0.042(2) 0.048(2) -0.0191(15) 0.0178(15) -0.0055(15)
C47A 0.058(2) 0.075(3) 0.059(2) 0.002(2) 0.0173(18) -0.011(2)
C46B 0.056(2) 0.054(2) 0.058(2) -0.0163(17) 0.0144(17) 0.0065(18)
C43A 0.057(2) 0.045(2) 0.069(3) -0.0163(18) 0.013(2) 0.0017(19)
C44A 0.077(3) 0.048(2) 0.083(3) -0.020(2) 0.020(3) 0.010(2)
C48B 0.117(3) 0.055(3) 0.093(3) -0.015(2) 0.054(2) 0.006(2)
C48A 0.122(5) 0.062(4) 0.151(5) -0.028(3) 0.086(4) -0.004(3)
C45A 0.081(4) 0.038(3) 0.112(4) -0.026(2) 0.049(3) -0.014(2)

loop_
_atom_type_symbol
_atom_type_scat_dispersion_real
_atom_type_scat_dispersion_imag
_atom_type_scat_Cromer_Mann_a1
_atom_type_scat_Cromer_Mann_a2
_atom_type_scat_Cromer_Mann_a3
_atom_type_scat_Cromer_Mann_a4
_atom_type_scat_Cromer_Mann_b1
_atom_type_scat_Cromer_Mann_b2
_atom_type_scat_Cromer_Mann_b3
_atom_type_scat_Cromer_Mann_b4
_atom_type_scat_Cromer_Mann_c
_atom_type_scat_source
_atom_type_scat_dispersion_source
C 0.01920 0.00962 2.31000 1.02000 1.58860 0.86500 20.84390 10.20750 0.56870 51.65120 0.21560 'International Tables Volume C Table 6.1.1.4 (pp. 500-502)' 'Henke, Gullikson and Davis, At. Data and Nucl. Data Tables, 1993, 54, 2'
H 0.00000 0.00000 0.49300 0.32291 0.14019 0.04081 10.51090 26.12570 3.14236 57.79970 0.00304 'International Tables Volume C Table 6.1.1.4 (pp. 500-502)' 'Henke, Gullikson and Davis, At. Data and Nucl. Data Tables, 1993, 54, 2'
Mg 0.18014 0.18147 5.42040 2.17350 1.22690 2.30730 2.82750 79.26110 0.38080 7.19370 0.85840 'International Tables Volume C Table 6.1.1.4 (pp. 500-502)' 'Henke, Gullikson and Davis, At. Data and Nucl. Data Tables, 1993, 54, 2'
N 0.03256 0.01839 12.21260 3.13220 2.01250 1.16630 0.00570 9.89330 28.99750 0.58260 -11.52900 'International Tables Volume C Table 6.1.1.4 (pp. 500-502)' 'Henke, Gullikson and Davis, At. Data and Nucl. Data Tables, 1993, 54, 2'
O 0.05239 0.03377 3.04850 2.28680 1.54630 0.86700 13.27710 5.70110 0.32390 32.90890 0.25080 'International Tables Volume C Table 6.1.1.4 (pp. 500-502)' 'Henke, Gullikson and Davis, At. Data and Nucl. Data Tables, 1993, 54, 2'

loop_
_geom_angle_atom_site_label_1
_geom_angle_atom_site_label_2
_geom_angle_atom_site_label_3
_geom_angle
_geom_angle_site_symmetry_1
_geom_angle_site_symmetry_3
_geom_angle_publ_flag
N4 Mg1 N1 88.04(6) . . ?
N2 Mg1 N1 87.81(6) . . ?
N2 Mg1 N4 159.03(6) . . ?
N3 Mg1 N1 159.21(6) . . ?
N3 Mg1 N4 87.96(6) . . ?
N3 Mg1 N2 88.67(6) . . ?
O1 Mg1 N1 107.44(8) . . ?
O1 Mg1 N4 101.87(6) . . ?
O1 Mg1 N2 98.98(7) . . ?
O1 Mg1 N3 93.35(8) . . ?
C20 N1 Mg1 126.43(12) . . ?
C17 N1 Mg1 127.15(10) . . ?
C17 N1 C20 106.32(14) . . ?
C15 N4 Mg1 126.87(11) . . ?
C12 N4 Mg1 126.30(12) . . ?
C12 N4 C15 106.67(13) . . ?
C2 N2 Mg1 126.33(12) . . ?
C5 N2 Mg1 125.46(11) . . ?
C5 N2 C2 106.82(14) . . ?
C10 N3 Mg1 126.14(12) . . ?
C7 N3 Mg1 124.98(12) . . ?
C7 N3 C10 106.65(14) . . ?
H1a O1 Mg1 127.9 . . ?
H1b O1 Mg1 127.6 . . ?
H1b O1 H1a 104.5 . . ?
C33 C28 C16 120.44(16) . . ?
C29 C28 C16 121.35(15) . . ?
C29 C28 C33 118.21(17) . . ?
C16 C15 N4 125.88(15) . . ?
C14 C15 N4 109.92(14) . . ?
C14 C15 C16 124.19(16) . . ?
C1 C20 N1 125.66(16) . . ?
C19 C20 N1 109.39(15) . . ?
C19 C20 C1 124.84(15) . . ?
C16 C17 N1 126.05(15) . . ?
C18 C17 N1 109.89(14) . . ?
C18 C17 C16 124.06(17) . . ?
C11 C12 N4 125.40(15) . . ?
C13 C12 N4 109.10(15) . . ?
C13 C12 C11 125.44(15) . . ?
C15 C16 C28 118.08(14) . . ?
C17 C16 C28 116.89(15) . . ?
C17 C16 C15 125.03(16) . . ?
C21 C1 C20 116.50(15) . . ?
C2 C1 C20 125.08(15) . . ?
C2 C1 C21 118.40(15) . . ?
C26 C21 C1 120.90(15) . . ?
C22 C21 C1 120.89(15) . . ?
C22 C21 C26 118.22(15) . . ?
C30 C31 C32 117.49(17) . . ?
C34 C31 C32 121.30(17) . . ?
C34 C31 C30 121.21(19) . . ?
H18 C18 C17 126.51(10) . . ?
C19 C18 C17 106.97(17) . . ?
C19 C18 H18 126.51(11) . . ?
H26 C26 C21 119.71(10) . . ?
C25 C26 C21 120.58(16) . . ?
C25 C26 H26 119.71(10) . . ?
C1 C2 N2 125.60(15) . . ?
C3 C2 N2 109.12(16) . . ?
C3 C2 C1 125.28(15) . . ?
C35 C11 C12 117.47(15) . . ?
C10 C11 C12 125.51(15) . . ?
C10 C11 C35 116.99(15) . . ?
C18 C19 C20 107.41(15) . . ?
H19 C19 C20 126.30(9) . . ?
H19 C19 C18 126.30(11) . . ?
H14 C14 C15 126.56(10) . . ?
C13 C14 C15 106.88(16) . . ?
C13 C14 H14 126.56(10) . . ?
C36 C35 C11 121.01(16) . . ?
C40 C35 C11 120.65(15) . . ?
C40 C35 C36 118.27(16) . . ?
C11 C10 N3 125.46(16) . . ?
C9 C10 N3 109.29(16) . . ?
C9 C10 C11 125.24(16) . . ?
H25 C25 C26 119.38(10) . . ?
C24 C25 C26 121.24(16) . . ?
C24 C25 H25 119.38(10) . . ?
H33 C33 C28 119.69(11) . . ?
C32 C33 C28 120.62(18) . . ?
C32 C33 H33 119.69(11) . . ?
C14 C13 C12 107.41(15) . . ?
H13 C13 C12 126.29(10) . . ?
H13 C13 C14 126.29(10) . . ?
C33 C32 C31 121.48(17) . . ?
H32 C32 C31 119.26(10) . . ?
H32 C32 C33 119.26(11) . . ?
C4 C5 N2 109.62(16) . . ?
C6 C5 N2 125.64(16) . . ?
C6 C5 C4 124.73(18) . . ?
C39 C38 C37 117.28(16) . . ?
C41 C38 C37 122.11(18) . . ?
C41 C38 C39 120.57(18) . . ?
H3 C3 C2 126.39(10) . . ?
C4 C3 C2 107.21(16) . . ?
C4 C3 H3 126.39(11) . . ?
H29 C29 C28 119.61(10) . . ?
C30 C29 C28 120.77(17) . . ?
C30 C29 H29 119.61(11) . . ?
C29 C30 C31 121.43(19) . . ?
H30 C30 C31 119.29(12) . . ?
H30 C30 C29 119.29(11) . . ?
C6 C7 N3 125.66(17) . . ?
C8 C7 N3 109.49(16) . . ?
C8 C7 C6 124.85(18) . . ?
H36 C36 C35 119.80(10) . . ?
C37 C36 C35 120.40(17) . . ?
C37 C36 H36 119.80(11) . . ?
C23 C24 C25 118.05(16) . . ?
C27 C24 C25 121.48(17) . . ?
C27 C24 C23 120.47(18) . . ?
H40 C40 C35 119.69(10) . . ?
C39 C40 C35 120.62(16) . . ?
C39 C40 H40 119.69(11) . . ?
C3 C4 C5 107.19(17) . . ?
H4 C4 C5 126.41(11) . . ?
H4 C4 C3 126.41(11) . . ?
C36 C37 C38 121.53(16) . . ?
H37 C37 C38 119.24(10) . . ?
H37 C37 C36 119.24(11) . . ?
H22 C22 C21 119.53(10) . . ?
C23 C22 C21 120.94(17) . . ?
C23 C22 H22 119.53(11) . . ?
C40 C39 C38 121.89(17) . . ?
H39 C39 C38 119.06(11) . . ?
H39 C39 C40 119.06(11) . . ?
C22 C23 C24 120.96(17) . . ?
H23 C23 C24 119.52(11) . . ?
H23 C23 C22 119.52(11) . . ?
C7 C6 C5 125.73(18) . . ?
C42B C6 C5 113.2(3) . . ?
C42B C6 C7 120.3(3) . . ?
C42A C6 C5 122.2(3) . . ?
C42A C6 C7 111.6(3) . . ?
C42A C6 C42B 19.1(3) . . ?
H34a C34 C31 109.5 . . ?
H34b C34 C31 109.5 . . ?
H34b C34 H34a 109.5 . . ?
H34c C34 C31 109.5 . . ?
H34c C34 H34a 109.5 . . ?
H34c C34 H34b 109.5 . . ?
H9 C9 C10 126.46(10) . . ?
C8 C9 C10 107.08(17) . . ?
C8 C9 H9 126.46(12) . . ?
H27a C27 C24 109.5 . . ?
H27b C27 C24 109.5 . . ?
H27b C27 H27a 109.5 . . ?
H27c C27 C24 109.5 . . ?
H27c C27 H27a 109.5 . . ?
H27c C27 H27b 109.5 . . ?
H41a C41 C38 109.5 . . ?
H41b C41 C38 109.5 . . ?
H41b C41 H41a 109.5 . . ?
H41c C41 C38 109.5 . . ?
H41c C41 H41a 109.5 . . ?
H41c C41 H41b 109.5 . . ?
C9 C8 C7 107.47(18) . . ?
H8 C8 C7 126.27(11) . . ?
H8 C8 C9 126.27(12) . . ?
C43B C44B H44B 118.7(3) . . ?
C45B C44B H44B 118.7(3) . . ?
C45B C44B C43B 122.6(5) . . ?
H43B C43B C44B 120.1(3) . . ?
C42B C43B C44B 119.8(6) . . ?
C42B C43B H43B 120.1(4) . . ?
C47A C46A H46A 120.1(3) . . ?
C45A C46A H46A 120.1(3) . . ?
C45A C46A C47A 119.7(5) . . ?
C43B C42B C6 115.5(5) . . ?
C47B C42B C6 126.8(5) . . ?
C47B C42B C43B 117.5(6) . . ?
H47B C47B C42B 119.3(3) . . ?
C46B C47B C42B 121.5(4) . . ?
C46B C47B H47B 119.3(2) . . ?
H46B H47B C47B 125.5(3) 3_766 . ?
C47A C42A C6 115.0(6) . . ?
C43A C42A C6 126.1(7) . . ?
C43A C42A C47A 118.5(7) . . ?
C46B C45B C44B 117.9(5) . . ?
C48B C45B C44B 123.0(5) . . ?
C48B C45B C46B 119.0(5) . . ?
C42A C47A C46A 121.8(6) . . ?
H47A C47A C46A 119.1(3) . . ?
H47A C47A C42A 119.1(4) . . ?
C45B C46B C47B 120.6(4) . . ?
H46B C46B C47B 119.7(2) . . ?
H46B C46B C45B 119.7(3) . . ?
C46B H46B H47B 118.0(3) . 3_766 ?
H43A C43A C42A 120.0(4) . . ?
C44A C43A C42A 120.1(6) . . ?
C44A C43A H43A 120.0(3) . . ?
H44A C44A C43A 119.8(3) . . ?
C45A C44A C43A 120.4(5) . . ?
C45A C44A H44A 119.8(4) . . ?
H48a C48B C45B 109.5 . . ?
H48b C48B C45B 109.5 . . ?
H48b C48B H48a 109.5 . . ?
H48c C48B C45B 109.5 . . ?
H48c C48B H48a 109.5 . . ?
H48c C48B H48b 109.5 . . ?
H48e C48A H48d 109.5 . . ?
H48f C48A H48d 109.5 . . ?
H48f C48A H48e 109.5 . . ?
C45A C48A H48d 109.5 . . ?
C45A C48A H48e 109.5 . . ?
C45A C48A H48f 109.5 . . ?
C44A C45A C46A 119.6(5) . . ?
C48A C45A C46A 119.0(6) . . ?
C48A C45A C44A 121.4(7) . . ?

loop_
_geom_bond_atom_site_label_1
_geom_bond_atom_site_label_2
_geom_bond_distance
_geom_bond_site_symmetry_2
_geom_bond_publ_flag
Mg1 N1 2.0772(15) . ?
Mg1 N4 2.0977(14) . ?
Mg1 N2 2.0882(15) . ?
Mg1 N3 2.0741(16) . ?
Mg1 O1 2.0759(17) . ?
N1 C20 1.3807(19) . ?
N1 C17 1.373(2) . ?
N4 C15 1.368(2) . ?
N4 C12 1.378(2) . ?
N2 C2 1.371(2) . ?
N2 C5 1.365(2) . ?
N3 C10 1.373(2) . ?
N3 C7 1.367(2) . ?
O1 H1a 0.8701 . ?
O1 H1b 0.8699 . ?
C28 C16 1.493(2) . ?
C28 C33 1.391(2) . ?
C28 C29 1.385(3) . ?
C15 C16 1.405(2) . ?
C15 C14 1.444(2) . ?
C20 C1 1.409(2) . ?
C20 C19 1.441(3) . ?
C17 C16 1.409(2) . ?
C17 C18 1.441(2) . ?
C12 C11 1.402(3) . ?
C12 C13 1.447(2) . ?
C1 C21 1.496(2) . ?
C1 C2 1.402(3) . ?
C21 C26 1.404(2) . ?
C21 C22 1.386(2) . ?
C31 C32 1.385(3) . ?
C31 C30 1.390(3) . ?
C31 C34 1.506(3) . ?
C18 H18 0.9500 . ?
C18 C19 1.352(2) . ?
C26 H26 0.9500 . ?
C26 C25 1.384(2) . ?
C2 C3 1.447(2) . ?
C11 C35 1.498(2) . ?
C11 C10 1.414(2) . ?
C19 H19 0.9500 . ?
C14 H14 0.9500 . ?
C14 C13 1.350(3) . ?
C35 C36 1.394(2) . ?
C35 C40 1.380(3) . ?
C10 C9 1.436(3) . ?
C25 H25 0.9500 . ?
C25 C24 1.391(3) . ?
C33 H33 0.9500 . ?
C33 C32 1.390(3) . ?
C13 H13 0.9500 . ?
C32 H32 0.9500 . ?
C5 C4 1.440(2) . ?
C5 C6 1.403(3) . ?
C38 C37 1.384(3) . ?
C38 C39 1.385(3) . ?
C38 C41 1.508(2) . ?
C3 H3 0.9500 . ?
C3 C4 1.343(3) . ?
C29 H29 0.9500 . ?
C29 C30 1.388(3) . ?
C30 H30 0.9500 . ?
C7 C6 1.409(3) . ?
C7 C8 1.431(3) . ?
C36 H36 0.9500 . ?
C36 C37 1.391(2) . ?
C24 C23 1.393(3) . ?
C24 C27 1.512(2) . ?
C40 H40 0.9500 . ?
C40 C39 1.385(3) . ?
C4 H4 0.9500 . ?
C37 H37 0.9500 . ?
C22 H22 0.9500 . ?
C22 C23 1.390(3) . ?
C39 H39 0.9500 . ?
C23 H23 0.9500 . ?
C6 C42B 1.490(9) . ?
C6 C42A 1.553(9) . ?
C34 H34a 0.9800 . ?
C34 H34b 0.9800 . ?
C34 H34c 0.9800 . ?
C9 H9 0.9500 . ?
C9 C8 1.347(3) . ?
C27 H27a 0.9800 . ?
C27 H27b 0.9800 . ?
C27 H27c 0.9800 . ?
C41 H41a 0.9800 . ?
C41 H41b 0.9800 . ?
C41 H41c 0.9800 . ?
C8 H8 0.9500 . ?
C44B H44B 0.9500 . ?
C44B C43B 1.394(7) . ?
C44B C45B 1.368(8) . ?
C43B H43B 0.9500 . ?
C43B C42B 1.398(6) . ?
C46A H46A 0.9500 . ?
C46A C47A 1.385(7) . ?
C46A C45A 1.362(9) . ?
C42B C47B 1.400(8) . ?
C47B H47B 0.9500 . ?
C47B C46B 1.387(5) . ?
H47B H46B 0.997(6) 3_766 ?
C42A C47A 1.375(10) . ?
C42A C43A 1.374(10) . ?
C45B C46B 1.392(7) . ?
C45B C48B 1.541(7) . ?
C47A H47A 0.9500 . ?
C46B H46B 0.9500 . ?
C43A H43A 0.9500 . ?
C43A C44A 1.395(6) . ?
C44A H44A 0.9500 . ?
C44A C45A 1.381(8) . ?
C48B H48a 0.9800 . ?
C48B H48b 0.9800 . ?
C48B H48c 0.9800 . ?
C48A H48d 0.9800 . ?
C48A H48e 0.9800 . ?
C48A H48f 0.9800 . ?
C48A C45A 1.507(8) . ?

loop_
_geom_torsion_atom_site_label_1
_geom_torsion_atom_site_label_2
_geom_torsion_atom_site_label_3
_geom_torsion_atom_site_label_4
_geom_torsion
_geom_torsion_site_symmetry_1
_geom_torsion_site_symmetry_2
_geom_torsion_site_symmetry_3
_geom_torsion_site_symmetry_4
_geom_torsion_publ_flag
Mg1 N1 C20 C1 -8.01(16) . . . . ?
Mg1 N1 C20 C19 175.56(14) . . . . ?
Mg1 N1 C17 C16 4.45(16) . . . . ?
Mg1 N1 C17 C18 -175.57(14) . . . . ?
Mg1 N4 C15 C16 -7.63(16) . . . . ?
Mg1 N4 C15 C14 173.93(15) . . . . ?
Mg1 N4 C12 C11 8.45(16) . . . . ?
Mg1 N4 C12 C13 -174.32(15) . . . . ?
Mg1 N2 C2 C1 13.30(17) . . . . ?
Mg1 N2 C2 C3 -167.36(15) . . . . ?
Mg1 N2 C5 C4 168.59(17) . . . . ?
Mg1 N2 C5 C6 -10.44(19) . . . . ?
Mg1 N3 C10 C11 -16.89(17) . . . . ?
Mg1 N3 C10 C9 162.36(17) . . . . ?
Mg1 N3 C7 C6 17.49(18) . . . . ?
Mg1 N3 C7 C8 -162.60(18) . . . . ?
N1 C20 C1 C21 176.48(17) . . . . ?
N1 C20 C1 C2 -4.9(2) . . . . ?
N1 C20 C19 C18 0.75(16) . . . . ?
N1 C17 C16 C28 -177.15(17) . . . . ?
N1 C17 C16 C15 2.8(2) . . . . ?
N1 C17 C18 C19 -0.63(16) . . . . ?
N4 C15 C16 C28 178.90(17) . . . . ?
N4 C15 C16 C17 -1.1(2) . . . . ?
N4 C15 C14 C13 1.36(16) . . . . ?
N4 C12 C11 C35 179.56(17) . . . . ?
N4 C12 C11 C10 1.9(2) . . . . ?
N4 C12 C13 C14 -0.40(16) . . . . ?
N2 C2 C1 C20 2.1(2) . . . . ?
N2 C2 C1 C21 -179.37(17) . . . . ?
N2 C2 C3 C4 -0.96(17) . . . . ?
N2 C5 C4 C3 -2.02(19) . . . . ?
N2 C5 C6 C7 -1.3(3) . . . . ?
N2 C5 C6 C42B 168.6(4) . . . . ?
N2 C5 C6 C42A -172.2(4) . . . . ?
N3 C10 C11 C12 2.6(2) . . . . ?
N3 C10 C11 C35 -175.13(18) . . . . ?
N3 C10 C9 C8 0.8(2) . . . . ?
N3 C7 C6 C5 -2.5(3) . . . . ?
N3 C7 C6 C42B -171.8(4) . . . . ?
N3 C7 C6 C42A 169.3(4) . . . . ?
N3 C7 C8 C9 -0.8(2) . . . . ?
C28 C16 C15 C14 -2.88(19) . . . . ?
C28 C16 C17 C18 2.87(19) . . . . ?
C28 C33 C32 C31 -0.2(2) . . . . ?
C28 C29 C30 C31 0.5(2) . . . . ?
C15 C16 C17 C18 -177.15(17) . . . . ?
C15 C14 C13 C12 -0.56(17) . . . . ?
C20 C1 C21 C26 120.64(16) . . . . ?
C20 C1 C21 C22 -59.05(19) . . . . ?
C20 C1 C2 C3 -177.17(18) . . . . ?
C20 C19 C18 C17 -0.07(16) . . . . ?
C12 C11 C35 C36 60.5(2) . . . . ?
C12 C11 C35 C40 -116.63(18) . . . . ?
C12 C11 C10 C9 -176.6(2) . . . . ?
C1 C21 C26 C25 178.86(17) . . . . ?
C1 C21 C22 C23 179.7(2) . . . . ?
C1 C2 C3 C4 178.4(2) . . . . ?
C21 C26 C25 C24 1.5(2) . . . . ?
C21 C22 C23 C24 1.4(3) . . . . ?
C26 C25 C24 C23 -0.1(2) . . . . ?
C26 C25 C24 C27 179.7(2) . . . . ?
C2 C3 C4 C5 1.75(18) . . . . ?
C11 C35 C36 C37 -176.69(19) . . . . ?
C11 C35 C40 C39 177.19(19) . . . . ?
C11 C10 C9 C8 -180.0(3) . . . . ?
C35 C36 C37 C38 -1.0(2) . . . . ?
C35 C40 C39 C38 0.0(2) . . . . ?
C10 C9 C8 C7 -0.0(2) . . . . ?
C25 C24 C23 C22 -1.3(2) . . . . ?
C5 C6 C7 C8 177.6(2) . . . . ?
C5 C6 C42B C43B 121.7(4) . . . . ?
C5 C6 C42B C47B -63.5(3) . . . . ?
C5 C6 C42A C47A -106.6(4) . . . . ?
C5 C6 C42A C43A 65.7(4) . . . . ?
C7 C6 C42B C43B -67.7(4) . . . . ?
C7 C6 C42B C47B 107.1(4) . . . . ?
C7 C6 C42A C47A 81.3(4) . . . . ?
C7 C6 C42A C43A -106.4(4) . . . . ?
C6 C42B C43B C44B 176.6(5) . . . . ?
C6 C42B C47B C46B -176.4(5) . . . . ?
C6 C42A C47A C46A 171.9(4) . . . . ?
C6 C42A C43A C44A -171.9(5) . . . . ?
C44B C43B C42B C47B 1.3(6) . . . . ?
C44B C45B C46B C47B 1.2(6) . . . . ?
C43B C42B C47B C46B -1.7(8) . . . . ?
C46A C47A C42A C43A -1.0(6) . . . . ?
C46A C45A C44A C43A -1.0(7) . . . . ?
C42B C47B C46B C45B 0.5(6) . . . . ?
C47B C46B C45B C48B 179.0(5) . . . . ?
C42A C43A C44A C45A 0.9(6) . . . . ?
C43A C44A C45A C48A 178.4(5) . . . . ?

loop_
_smtbx_masks_void_nr
_smtbx_masks_void_average_x
_smtbx_masks_void_average_y
_smtbx_masks_void_average_z
_smtbx_masks_void_volume
_smtbx_masks_void_count_electrons
_smtbx_masks_void_content
1 -0.004 -0.162 0.248 37.2 12.8 '1.333 water'
2 0.004 0.162 0.752 37.2 12.8 '1.333 water'
3 0.004 0.338 0.252 37.2 12.8 '1.333 water'
4 -0.004 0.662 0.748 37.2 12.8 '1.333 water'
5 0.289 0.021 0.117 7.2 0.0 ?
6 0.289 0.479 0.617 7.2 0.0 ?
7 0.500 0.000 0.000 36.8 0.9 '1.333 water'
8 0.500 0.500 0.500 36.8 0.9 '1.333 water'
9 0.711 -0.021 0.883 7.2 0.0 ?
10 0.711 0.521 0.383 7.2 0.0 ?

loop_
_restr_rigu_atom_site_label_1
_restr_rigu_atom_site_label_2
_restr_rigu_target_weight_param
_restr_rigu_u13_diff
_restr_rigu_u23_diff
_restr_rigu_u33_diff
C44B C43B 0.001000 -0.000905 0.001031 -0.001141
C44B C45B 0.001000 -0.003495 -0.001578 0.001583
C44B C48B 0.001000 -0.003616 -0.003619 0.000497
C43B C45B 0.001000 -0.004931 -0.006062 -0.001211
C45B C48B 0.001000 0.000718 -0.003230 0.001231
C48A C45A 0.001000 -0.000295 0.002751 -0.000227
